data_1555794
loop_
_publ_author_name
'Seo, Boram'
'Kim, Ya Gob'
'Lee, Phil Ho'

_publ_section_title
;
 Synthesis of Isothiazole via the Rhodium-Catalyzed Transannulation of
 1,2,3-Thiadiazoles with Nitriles.
;
_journal_issue 19
_journal_name_full 'Organic letters'
_journal_page_first 5050
_journal_page_last 5053
_journal_paper_doi 10.1021/acs.orglett.6b02499
_journal_volume 18
_journal_year 2016
_chemical_formula_moiety 'C18 H14 Br N O2 S'
_chemical_formula_sum 'C18 H14 Br N O2 S'
_chemical_formula_weight 388.27
_space_group_IT_number 2
_space_group_name_Hall '-P 1'
_space_group_name_H-M_alt 'P -1'
_symmetry_cell_setting triclinic
_symmetry_space_group_name_Hall '-P 1'
_symmetry_space_group_name_H-M 'P -1'
_atom_sites_solution_hydrogens geom
_atom_sites_solution_primary direct
_atom_sites_solution_secondary difmap
_audit_creation_method SHELXTL
_cell_angle_alpha 102.386(5)
_cell_angle_beta 108.954(4)
_cell_angle_gamma 91.485(6)
_cell_formula_units_Z 2
_cell_length_a 9.5374(11)
_cell_length_b 9.5911(12)
_cell_length_c 9.7820(10)
_cell_measurement_reflns_used 9899
_cell_measurement_temperature 223(2)
_cell_measurement_theta_max 28.33
_cell_measurement_theta_min 2.19
_cell_volume 822.15(17)
_computing_cell_refinement 'Bruker SAINT'
_computing_data_collection 'Bruker APEX2'
_computing_data_reduction 'Bruker SAINT'
_computing_molecular_graphics 'Bruker SHELXTL'
_computing_publication_material 'Bruker SHELXTL'
_computing_structure_refinement 'Bruker SHELXTL'
_computing_structure_solution 'Bruker SHELXTL'
_diffrn_ambient_temperature 223(2)
_diffrn_measured_fraction_theta_full 0.997
_diffrn_measured_fraction_theta_max 0.997
_diffrn_measurement_device_type 'PHOTON 100 CMOS'
_diffrn_measurement_method '\f and \w scans'
_diffrn_radiation_monochromator graphite
_diffrn_radiation_source 'fine-focus sealed tube'
_diffrn_radiation_type MoK\a
_diffrn_radiation_wavelength 0.71073
_diffrn_reflns_av_R_equivalents 0.0373
_diffrn_reflns_av_sigmaI/netI 0.0189
_diffrn_reflns_limit_h_max 12
_diffrn_reflns_limit_h_min -12
_diffrn_reflns_limit_k_max 12
_diffrn_reflns_limit_k_min -12
_diffrn_reflns_limit_l_max 13
_diffrn_reflns_limit_l_min -13
_diffrn_reflns_number 32325
_diffrn_reflns_theta_full 28.38
_diffrn_reflns_theta_max 28.38
_diffrn_reflns_theta_min 2.19
_exptl_absorpt_coefficient_mu 2.635
_exptl_absorpt_correction_T_max 0.7457
_exptl_absorpt_correction_T_min 0.6467
_exptl_absorpt_correction_type multi-scan
_exptl_absorpt_process_details 'Bruker SADABS'
_exptl_crystal_colour colourless
_exptl_crystal_density_diffrn 1.568
_exptl_crystal_density_method 'not measured'
_exptl_crystal_description Block
_exptl_crystal_F_000 392
_exptl_crystal_size_max 0.22
_exptl_crystal_size_mid 0.16
_exptl_crystal_size_min 0.10
_refine_diff_density_max 0.485
_refine_diff_density_min -0.239
_refine_diff_density_rms 0.057
_refine_ls_extinction_method none
_refine_ls_goodness_of_fit_ref 1.038
_refine_ls_hydrogen_treatment constr
_refine_ls_matrix_type full
_refine_ls_number_parameters 209
_refine_ls_number_reflns 4099
_refine_ls_number_restraints 0
_refine_ls_restrained_S_all 1.038
_refine_ls_R_factor_all 0.0455
_refine_ls_R_factor_gt 0.0327
_refine_ls_shift/su_max 0.001
_refine_ls_shift/su_mean 0.000
_refine_ls_structure_factor_coef Fsqd
_refine_ls_weighting_details 'calc w=1/[\s^2^(Fo^2^)+(0.0484P)^2^+0.2793P] where P=(Fo^2^+2Fc^2^)/3'
_refine_ls_weighting_scheme calc
_refine_ls_wR_factor_gt 0.0841
_refine_ls_wR_factor_ref 0.0904
_reflns_number_gt 3271
_reflns_number_total 4099
_reflns_threshold_expression >2sigma(I)
_cod_data_source_file ol6b02499_si_004.cif
_cod_data_source_block SBR2138
_cod_depositor_comments
;
The following automatic conversions were performed:

data item '_exptl_absorpt_correction_type' value 'Multi-scan' was
changed to 'multi-scan' in accordance with the
/home/saulius/struct/COD-crude-data/automatic-downloads/DataCite-retrospective/ACS/depositions/lib/dictionaries/cif_core.dic
dictionary named 'cif_core.dic' version 2.4.2 last updated on
2011-04-26.

data item '_symmetry_cell_setting' value 'Triclinic' was changed to
'triclinic' in accordance with the
/home/saulius/struct/COD-crude-data/automatic-downloads/DataCite-retrospective/ACS/depositions/lib/dictionaries/cif_core.dic
dictionary named 'cif_core.dic' version 2.4.2 last updated on
2011-04-26.

Automatic conversion script
Id: cif_fix_values 6909 2019-04-08 15:41:33Z antanas 
;
_cod_original_cell_volume 822.15(16)
_cod_original_sg_symbol_H-M P-1
_cod_database_code 1555794

loop_
_symmetry_equiv_pos_as_xyz
'x, y, z'
'-x, -y, -z'

loop_
_atom_site_label
_atom_site_type_symbol
_atom_site_fract_x
_atom_site_fract_y
_atom_site_fract_z
_atom_site_U_iso_or_equiv
_atom_site_adp_type
_atom_site_occupancy
_atom_site_symmetry_multiplicity
_atom_site_calc_flag
_atom_site_refinement_flags
S1 S -0.20335(6) 0.59059(6) 0.22394(5) 0.04498(14) Uani 1 1 d .
N1 N -0.0673(2) 0.63557(19) 0.16728(18) 0.0428(4) Uani 1 1 d .
C1 C 0.0449(2) 0.7091(2) 0.2817(2) 0.0359(4) Uani 1 1 d .
C2 C 0.0222(2) 0.7324(2) 0.4225(2) 0.0349(4) Uani 1 1 d .
C3 C -0.1158(2) 0.6721(2) 0.4076(2) 0.0355(4) Uani 1 1 d .
C4 C 0.1765(2) 0.7625(2) 0.2518(2) 0.0363(4) Uani 1 1 d .
C5 C 0.2174(2) 0.6795(2) 0.1383(2) 0.0455(5) Uani 1 1 d .
H5 H 0.1635 0.5901 0.0846 0.055 Uiso 1 1 calc R
C6 C 0.3370(3) 0.7278(3) 0.1041(3) 0.0595(6) Uani 1 1 d .
H6 H 0.3641 0.6709 0.0276 0.071 Uiso 1 1 calc R
C7 C 0.4162(3) 0.8582(3) 0.1811(3) 0.0602(6) Uani 1 1 d .
H7 H 0.4967 0.8911 0.1568 0.072 Uiso 1 1 calc R
C8 C 0.3775(3) 0.9406(3) 0.2938(3) 0.0589(6) Uani 1 1 d .
H8 H 0.4326 1.0295 0.3474 0.071 Uiso 1 1 calc R
C9 C 0.2576(3) 0.8940(2) 0.3294(3) 0.0493(5) Uani 1 1 d .
H9 H 0.2314 0.9517 0.4062 0.059 Uiso 1 1 calc R
C10 C 0.1378(2) 0.8054(3) 0.5659(2) 0.0445(5) Uani 1 1 d .
O1 O 0.2605(2) 0.7720(3) 0.6054(2) 0.1107(11) Uani 1 1 d .
O2 O 0.08764(16) 0.90958(17) 0.64342(17) 0.0489(4) Uani 1 1 d .
C11 C 0.1896(3) 0.9874(3) 0.7898(3) 0.0668(7) Uani 1 1 d .
H11A H 0.2802 0.9387 0.8172 0.080 Uiso 1 1 calc R
H11B H 0.2182 1.0850 0.7861 0.080 Uiso 1 1 calc R
C12 C 0.1168(4) 0.9933(3) 0.9012(3) 0.0754(8) Uani 1 1 d .
H12A H 0.0234 1.0349 0.8700 0.113 Uiso 1 1 calc R
H12B H 0.1813 1.0518 0.9960 0.113 Uiso 1 1 calc R
H12C H 0.0975 0.8970 0.9116 0.113 Uiso 1 1 calc R
C13 C -0.1902(2) 0.6668(2) 0.5172(2) 0.0334(4) Uani 1 1 d .
C14 C -0.1104(2) 0.6537(2) 0.6605(2) 0.0361(4) Uani 1 1 d .
H14 H -0.0075 0.6453 0.6873 0.043 Uiso 1 1 calc R
C15 C -0.1813(2) 0.6529(2) 0.7634(2) 0.0399(4) Uani 1 1 d .
H15 H -0.1270 0.6467 0.8607 0.048 Uiso 1 1 calc R
C16 C -0.3332(2) 0.6614(2) 0.7204(2) 0.0388(4) Uani 1 1 d .
C17 C -0.4160(2) 0.6708(2) 0.5789(2) 0.0405(4) Uani 1 1 d .
H17 H -0.5195 0.6749 0.5516 0.049 Uiso 1 1 calc R
C18 C -0.3436(2) 0.6740(2) 0.4781(2) 0.0389(4) Uani 1 1 d .
H18 H -0.3986 0.6811 0.3813 0.047 Uiso 1 1 calc R
Br1 Br -0.43080(3) 0.66245(3) 0.86106(3) 0.06084(11) Uani 1 1 d .

loop_
_atom_site_aniso_label
_atom_site_aniso_U_11
_atom_site_aniso_U_22
_atom_site_aniso_U_33
_atom_site_aniso_U_23
_atom_site_aniso_U_13
_atom_site_aniso_U_12
S1 0.0436(3) 0.0566(3) 0.0339(2) 0.0000(2) 0.0197(2) -0.0077(2)
N1 0.0444(9) 0.0531(10) 0.0328(8) 0.0024(7) 0.0212(7) -0.0032(8)
C1 0.0373(9) 0.0410(10) 0.0341(9) 0.0078(7) 0.0188(8) 0.0071(8)
C2 0.0339(9) 0.0447(10) 0.0303(8) 0.0095(7) 0.0152(7) 0.0111(8)
C3 0.0367(9) 0.0426(10) 0.0318(9) 0.0094(7) 0.0168(7) 0.0095(8)
C4 0.0357(9) 0.0426(10) 0.0340(9) 0.0095(7) 0.0160(7) 0.0048(8)
C5 0.0494(12) 0.0449(11) 0.0473(11) 0.0016(9) 0.0300(10) -0.0043(9)
C6 0.0607(15) 0.0636(15) 0.0647(15) 0.0028(12) 0.0439(13) -0.0052(12)
C7 0.0466(13) 0.0659(16) 0.0764(17) 0.0182(13) 0.0317(12) -0.0060(11)
C8 0.0489(13) 0.0500(13) 0.0707(16) 0.0049(11) 0.0181(12) -0.0102(10)
C9 0.0463(12) 0.0508(12) 0.0459(11) 0.0007(9) 0.0161(9) 0.0019(9)
C10 0.0308(9) 0.0730(14) 0.0326(9) 0.0126(9) 0.0143(8) 0.0095(9)
O1 0.0490(11) 0.205(3) 0.0493(11) -0.0100(14) 0.0007(9) 0.0598(15)
O2 0.0358(7) 0.0538(9) 0.0438(8) -0.0052(6) 0.0068(6) -0.0005(6)
C11 0.0495(14) 0.0737(17) 0.0546(14) -0.0135(12) 0.0072(11) -0.0138(12)
C12 0.082(2) 0.084(2) 0.0437(13) 0.0079(13) 0.0047(13) -0.0038(16)
C13 0.0341(9) 0.0374(9) 0.0328(9) 0.0072(7) 0.0174(7) 0.0059(7)
C14 0.0300(9) 0.0447(10) 0.0375(9) 0.0138(8) 0.0137(7) 0.0058(7)
C15 0.0384(10) 0.0507(11) 0.0343(9) 0.0146(8) 0.0146(8) 0.0044(8)
C16 0.0399(10) 0.0453(11) 0.0371(9) 0.0076(8) 0.0226(8) 0.0023(8)
C17 0.0302(9) 0.0524(12) 0.0399(10) 0.0068(8) 0.0158(8) 0.0071(8)
C18 0.0350(9) 0.0525(11) 0.0310(9) 0.0086(8) 0.0138(7) 0.0096(8)
Br1 0.05141(15) 0.0966(2) 0.04830(15) 0.02012(12) 0.03318(11) 0.00829(12)

loop_
_atom_type_symbol
_atom_type_description
_atom_type_scat_dispersion_real
_atom_type_scat_dispersion_imag
_atom_type_scat_source
C C 0.0033 0.0016 'International Tables Vol C Tables 4.2.6.8 and 6.1.1.4'
H H 0.0000 0.0000 'International Tables Vol C Tables 4.2.6.8 and 6.1.1.4'
N N 0.0061 0.0033 'International Tables Vol C Tables 4.2.6.8 and 6.1.1.4'
O O 0.0106 0.0060 'International Tables Vol C Tables 4.2.6.8 and 6.1.1.4'
S S 0.1246 0.1234 'International Tables Vol C Tables 4.2.6.8 and 6.1.1.4'
Br Br -0.2901 2.4595 'International Tables Vol C Tables 4.2.6.8 and 6.1.1.4'

loop_
_geom_angle_atom_site_label_1
_geom_angle_atom_site_label_2
_geom_angle_atom_site_label_3
_geom_angle
N1 S1 C3 95.93(9)
C1 N1 S1 109.82(13)
N1 C1 C2 115.16(17)
N1 C1 C4 117.62(16)
C2 C1 C4 127.19(17)
C3 C2 C1 111.28(16)
C3 C2 C10 125.01(16)
C1 C2 C10 123.62(17)
C2 C3 C13 131.86(17)
C2 C3 S1 107.80(13)
C13 C3 S1 120.34(14)
C9 C4 C5 118.76(18)
C9 C4 C1 122.48(18)
C5 C4 C1 118.72(17)
C6 C5 C4 120.4(2)
C6 C5 H5 119.8
C4 C5 H5 119.8
C7 C6 C5 120.5(2)
C7 C6 H6 119.8
C5 C6 H6 119.8
C6 C7 C8 119.7(2)
C6 C7 H7 120.1
C8 C7 H7 120.1
C7 C8 C9 120.6(2)
C7 C8 H8 119.7
C9 C8 H8 119.7
C4 C9 C8 120.1(2)
C4 C9 H9 120.0
C8 C9 H9 120.0
O1 C10 O2 124.4(2)
O1 C10 C2 123.2(2)
O2 C10 C2 112.49(16)
C10 O2 C11 117.90(18)
C12 C11 O2 109.8(2)
C12 C11 H11A 109.7
O2 C11 H11A 109.7
C12 C11 H11B 109.7
O2 C11 H11B 109.7
H11A C11 H11B 108.2
C11 C12 H12A 109.5
C11 C12 H12B 109.5
H12A C12 H12B 109.5
C11 C12 H12C 109.5
H12A C12 H12C 109.5
H12B C12 H12C 109.5
C18 C13 C14 118.78(17)
C18 C13 C3 119.92(16)
C14 C13 C3 121.30(17)
C15 C14 C13 120.57(17)
C15 C14 H14 119.7
C13 C14 H14 119.7
C16 C15 C14 118.78(18)
C16 C15 H15 120.6
C14 C15 H15 120.6
C17 C16 C15 122.13(17)
C17 C16 Br1 118.81(15)
C15 C16 Br1 119.06(15)
C16 C17 C18 118.54(18)
C16 C17 H17 120.7
C18 C17 H17 120.7
C17 C18 C13 121.17(18)
C17 C18 H18 119.4
C13 C18 H18 119.4

loop_
_geom_bond_atom_site_label_1
_geom_bond_atom_site_label_2
_geom_bond_distance
S1 N1 1.6484(17)
S1 C3 1.7103(19)
N1 C1 1.319(3)
C1 C2 1.434(2)
C1 C4 1.481(3)
C2 C3 1.375(3)
C2 C10 1.486(3)
C3 C13 1.474(2)
C4 C9 1.387(3)
C4 C5 1.392(3)
C5 C6 1.384(3)
C5 H5 0.9400
C6 C7 1.371(4)
C6 H6 0.9400
C7 C8 1.372(4)
C7 H7 0.9400
C8 C9 1.388(3)
C8 H8 0.9400
C9 H9 0.9400
C10 O1 1.184(3)
C10 O2 1.318(3)
O2 C11 1.467(3)
C11 C12 1.463(4)
C11 H11A 0.9800
C11 H11B 0.9800
C12 H12A 0.9700
C12 H12B 0.9700
C12 H12C 0.9700
C13 C18 1.394(3)
C13 C14 1.395(3)
C14 C15 1.384(3)
C14 H14 0.9400
C15 C16 1.382(3)
C15 H15 0.9400
C16 C17 1.376(3)
C16 Br1 1.8934(18)
C17 C18 1.381(3)
C17 H17 0.9400
C18 H18 0.9400

loop_
_geom_torsion_atom_site_label_1
_geom_torsion_atom_site_label_2
_geom_torsion_atom_site_label_3
_geom_torsion_atom_site_label_4
_geom_torsion
C3 S1 N1 C1 0.82(16)
S1 N1 C1 C2 -0.4(2)
S1 N1 C1 C4 -178.38(14)
N1 C1 C2 C3 -0.4(2)
C4 C1 C2 C3 177.38(18)
N1 C1 C2 C10 176.46(19)
C4 C1 C2 C10 -5.8(3)
C1 C2 C3 C13 -179.99(19)
C10 C2 C3 C13 3.2(3)
C1 C2 C3 S1 0.9(2)
C10 C2 C3 S1 -175.86(17)
N1 S1 C3 C2 -1.01(16)
N1 S1 C3 C13 179.77(16)
N1 C1 C4 C9 143.6(2)
C2 C1 C4 C9 -34.1(3)
N1 C1 C4 C5 -34.3(3)
C2 C1 C4 C5 148.0(2)
C9 C4 C5 C6 0.1(3)
C1 C4 C5 C6 178.0(2)
C4 C5 C6 C7 -0.3(4)
C5 C6 C7 C8 0.7(4)
C6 C7 C8 C9 -0.8(4)
C5 C4 C9 C8 -0.2(3)
C1 C4 C9 C8 -178.1(2)
C7 C8 C9 C4 0.6(4)
C3 C2 C10 O1 124.8(3)
C1 C2 C10 O1 -51.6(4)
C3 C2 C10 O2 -54.7(3)
C1 C2 C10 O2 128.9(2)
O1 C10 O2 C11 -1.4(4)
C2 C10 O2 C11 178.1(2)
C10 O2 C11 C12 -129.8(3)
C2 C3 C13 C18 144.5(2)
S1 C3 C13 C18 -36.5(2)
C2 C3 C13 C14 -36.0(3)
S1 C3 C13 C14 142.97(16)
C18 C13 C14 C15 -2.3(3)
C3 C13 C14 C15 178.20(18)
C13 C14 C15 C16 1.8(3)
C14 C15 C16 C17 -0.1(3)
C14 C15 C16 Br1 -179.33(15)
C15 C16 C17 C18 -1.0(3)
Br1 C16 C17 C18 178.23(15)
C16 C17 C18 C13 0.5(3)
C14 C13 C18 C17 1.2(3)
C3 C13 C18 C17 -179.32(18)
